data_4104760
loop_
_publ_author_name
'Brian D. Steinberg'
'Edward A. Jackson'
'Alexander S. Filatov'
'Atsushi Wakamiya'
'Marina A. Petrukhina'
'Lawrence T. Scott'

_publ_contact_author_address
;
Merkert Chemistry Center
Department of Chemistry
Boston College
Chestnut Hill
Massachusetts 02467-3860
USA
;
_publ_contact_author_email lawrence.scott@bc.edu
_publ_contact_author_fax 617-552-6454
_publ_contact_author_name
;
Scott, Lawrence T. 
;
_publ_contact_author_phone 617-552-8024
_publ_section_title
;
 Aromatic \p-Systems More Curved Than C60. The Complete Family of All
 Indenocorannulenes Synthesized by Iterative Microwave-Assisted
 Intramolecular Arylations
;
_journal_name_full 'Journal of the American Chemical Society'
_journal_page_first 10537
_journal_page_last 10545
_journal_paper_doi 10.1021/ja9031852
_journal_volume 131
_journal_year 2009
_chemical_formula_moiety 'C32 H14'
_chemical_formula_sum 'C32 H14'
_chemical_formula_weight 398.43
_chemical_name_systematic
; 
 diindeno[1,2,3-bc:1',2',3'-ef]corannulene
;
_space_group_IT_number 62
_symmetry_cell_setting orthorhombic
_symmetry_Int_Tables_number 62
_symmetry_space_group_name_Hall '-P 2ac 2n'
_symmetry_space_group_name_H-M 'P n m a'
_atom_sites_solution_hydrogens difmap
_atom_sites_solution_primary direct
_atom_sites_solution_secondary difmap
_audit_creation_method SHELXL-97
_cell_angle_alpha 90.00
_cell_angle_beta 90.00
_cell_angle_gamma 90.00
_cell_formula_units_Z 4
_cell_length_a 22.801(11)
_cell_length_b 19.793(10)
_cell_length_c 3.9073(19)
_cell_measurement_reflns_used 857
_cell_measurement_temperature 100(2)
_cell_measurement_theta_max 20.69
_cell_measurement_theta_min 2.73
_cell_volume 1763.4(15)
_computing_cell_refinement 'SAINT Ver. 6.22  (Bruker-AXS, 2003)'
_computing_data_collection 'SMART Ver. 5.622 (Bruker-AXS, 2003)'
_computing_data_reduction 'SAINT Ver. 6.22'
_computing_molecular_graphics 'SHELXTL Ver. 6.14'
_computing_publication_material 'SHELXTL Ver. 6.14'
_computing_structure_refinement 'SHELXTL Ver. 6.14'
_computing_structure_solution 'SHELXTL Ver. 6.14 (Bruker-AXS, 2003)'
_diffrn_ambient_temperature 100(2)
_diffrn_measured_fraction_theta_full 0.997
_diffrn_measured_fraction_theta_max 0.967
_diffrn_measurement_device_type 'Bruker SMART APEX CCD area-detector'
_diffrn_measurement_method '0.30\% \w scans'
_diffrn_radiation_monochromator graphite
_diffrn_radiation_source 'fine-focus sealed tube'
_diffrn_radiation_type Mo-K\a
_diffrn_radiation_wavelength 0.71073
_diffrn_reflns_av_R_equivalents 0.1686
_diffrn_reflns_av_sigmaI/netI 0.1544
_diffrn_reflns_limit_h_max 29
_diffrn_reflns_limit_h_min -29
_diffrn_reflns_limit_k_max 25
_diffrn_reflns_limit_k_min -25
_diffrn_reflns_limit_l_max 5
_diffrn_reflns_limit_l_min -5
_diffrn_reflns_number 11168
_diffrn_reflns_theta_full 25.00
_diffrn_reflns_theta_max 27.95
_diffrn_reflns_theta_min 2.73
_diffrn_standards_number 0
_exptl_absorpt_coefficient_mu 0.085
_exptl_absorpt_correction_T_max 0.9991
_exptl_absorpt_correction_T_min 0.9865
_exptl_absorpt_correction_type multi-scan
_exptl_absorpt_process_details
;
SADABS  (Bruker-AXS, 2003)
;
_exptl_crystal_colour yellow
_exptl_crystal_density_diffrn 1.501
_exptl_crystal_description needle
_exptl_crystal_F_000 824
_exptl_crystal_size_max 0.16
_exptl_crystal_size_mid 0.02
_exptl_crystal_size_min 0.01
_refine_diff_density_max 0.292
_refine_diff_density_min -0.288
_refine_diff_density_rms 0.070
_refine_ls_extinction_method none
_refine_ls_goodness_of_fit_ref 1.013
_refine_ls_hydrogen_treatment refall
_refine_ls_matrix_type full
_refine_ls_number_parameters 176
_refine_ls_number_reflns 2109
_refine_ls_number_restraints 0
_refine_ls_restrained_S_all 1.013
_refine_ls_R_factor_all 0.1779
_refine_ls_R_factor_gt 0.0711
_refine_ls_shift/su_max 0.000
_refine_ls_shift/su_mean 0.000
_refine_ls_structure_factor_coef Fsqd
_refine_ls_weighting_details 'calc w=1/[\s^2^(Fo^2^)+(0.0240P)^2^+0.0000P] where P=(Fo^2^+2Fc^2^)/3'
_refine_ls_weighting_scheme calc
_refine_ls_wR_factor_gt 0.0956
_refine_ls_wR_factor_ref 0.1224
_reflns_number_gt 972
_reflns_number_total 2109
_reflns_threshold_expression I>2\s(I)
_cod_data_source_file ja9031852_si_001_3.cif
_cod_data_source_block ortho-di-IC
_cod_original_sg_symbol_Hall '-P 2ac 2n   '
_cod_original_sg_symbol_H-M 'P n m a '
_cod_database_code 4104760

loop_
_symmetry_equiv_pos_as_xyz
'x, y, z'
'-x+1/2, -y, z+1/2'
'-x, y+1/2, -z'
'x+1/2, -y+1/2, -z+1/2'
'-x, -y, -z'
'x-1/2, y, -z-1/2'
'x, -y-1/2, z'
'-x-1/2, y-1/2, z-1/2'

loop_
_atom_site_label
_atom_site_type_symbol
_atom_site_fract_x
_atom_site_fract_y
_atom_site_fract_z
_atom_site_U_iso_or_equiv
_atom_site_adp_type
_atom_site_occupancy
_atom_site_symmetry_multiplicity
_atom_site_calc_flag
_atom_site_refinement_flags
C1 C 0.47001(14) 0.40298(17) 0.6131(8) 0.0294(8) Uani 1 1 d .
C2 C 0.43374(14) 0.45921(18) 0.6423(8) 0.0308(8) Uani 1 1 d .
C3 C 0.37571(14) 0.45735(17) 0.5277(7) 0.0265(8) Uani 1 1 d .
C4 C 0.35502(13) 0.39871(16) 0.3772(7) 0.0254(7) Uani 1 1 d .
C5 C 0.29659(13) 0.38344(15) 0.2326(7) 0.0241(7) Uani 1 1 d .
C6 C 0.24075(13) 0.40782(17) 0.2902(7) 0.0263(8) Uani 1 1 d .
C7 C 0.18955(13) 0.36754(16) 0.2060(7) 0.0257(8) Uani 1 1 d .
C8 C 0.13253(13) 0.37109(17) 0.3637(7) 0.0273(8) Uani 1 1 d .
C9 C 0.09594(14) 0.31569(16) 0.3875(8) 0.0274(8) Uani 1 1 d .
C10 C 0.11363(17) 0.2500 0.2615(10) 0.0254(11) Uani 1 2 d S
C11 C 0.16328(19) 0.2500 0.0618(10) 0.0239(11) Uani 1 2 d S
C12 C 0.19971(13) 0.30840(16) 0.0222(7) 0.0241(8) Uani 1 1 d .
C13 C 0.25666(13) 0.28560(13) -0.0539(7) 0.0232(7) Uani 1 1 d .
C14 C 0.30421(13) 0.31897(15) 0.0738(7) 0.0247(7) Uani 1 1 d .
C15 C 0.35764(12) 0.28527(14) 0.1794(7) 0.0247(8) Uani 1 1 d .
C16 C 0.39163(13) 0.34056(15) 0.3504(7) 0.0250(8) Uani 1 1 d .
C17 C 0.44881(14) 0.34299(17) 0.4699(7) 0.0277(8) Uani 1 1 d .
H1 H 0.5156(12) 0.4069(13) 0.686(6) 0.037(9) Uiso 1 1 d .
H2 H 0.4505(11) 0.5048(14) 0.727(6) 0.026(8) Uiso 1 1 d .
H3 H 0.3473(12) 0.4988(15) 0.551(6) 0.040(9) Uiso 1 1 d .
H6 H 0.2364(12) 0.4519(14) 0.431(8) 0.045(10) Uiso 1 1 d .
H8 H 0.1187(10) 0.4179(14) 0.478(6) 0.029(8) Uiso 1 1 d .
H9 H 0.0551(12) 0.3178(13) 0.524(6) 0.034(8) Uiso 1 1 d .
H17 H 0.4781(12) 0.3012(13) 0.451(7) 0.043(9) Uiso 1 1 d .

loop_
_atom_site_aniso_label
_atom_site_aniso_U_11
_atom_site_aniso_U_22
_atom_site_aniso_U_33
_atom_site_aniso_U_23
_atom_site_aniso_U_13
_atom_site_aniso_U_12
C1 0.031(2) 0.030(2) 0.0279(17) 0.0051(16) 0.0017(16) -0.0020(17)
C2 0.038(2) 0.027(2) 0.0266(17) 0.0032(17) 0.0063(16) -0.0063(18)
C3 0.032(2) 0.023(2) 0.0239(17) 0.0023(15) 0.0053(15) -0.0019(17)
C4 0.0309(19) 0.024(2) 0.0219(16) 0.0046(14) 0.0044(15) -0.0019(16)
C5 0.0324(19) 0.0209(19) 0.0190(16) 0.0050(13) 0.0011(14) -0.0026(16)
C6 0.030(2) 0.027(2) 0.0215(17) 0.0036(15) 0.0009(14) 0.0031(16)
C7 0.0262(19) 0.030(2) 0.0211(16) 0.0079(15) -0.0008(14) -0.0002(15)
C8 0.0299(19) 0.030(2) 0.0225(16) 0.0007(15) -0.0052(15) 0.0042(17)
C9 0.0286(19) 0.030(2) 0.0240(18) 0.0018(16) -0.0047(15) 0.0025(17)
C10 0.025(3) 0.028(3) 0.023(2) 0.000 -0.0057(19) 0.000
C11 0.031(3) 0.023(3) 0.017(2) 0.000 -0.0050(19) 0.000
C12 0.0304(19) 0.025(2) 0.0170(16) 0.0042(13) -0.0042(14) 0.0015(15)
C13 0.0321(19) 0.0252(18) 0.0123(14) 0.0033(12) 0.0012(13) -0.0001(15)
C14 0.0302(19) 0.024(2) 0.0199(17) 0.0032(14) 0.0052(14) -0.0013(16)
C15 0.0304(18) 0.0262(18) 0.0173(16) 0.0022(13) 0.0043(13) -0.0010(15)
C16 0.030(2) 0.0233(19) 0.0213(17) 0.0024(14) 0.0047(14) -0.0018(15)
C17 0.0288(19) 0.032(2) 0.0228(17) 0.0042(15) 0.0066(15) -0.0008(17)

loop_
_atom_type_symbol
_atom_type_description
_atom_type_scat_dispersion_real
_atom_type_scat_dispersion_imag
_atom_type_scat_source
C C 0.0033 0.0016 'International Tables Vol C Tables 4.2.6.8 and 6.1.1.4'
H H 0.0000 0.0000 'International Tables Vol C Tables 4.2.6.8 and 6.1.1.4'

loop_
_geom_angle_atom_site_label_1
_geom_angle_atom_site_label_2
_geom_angle_atom_site_label_3
_geom_angle
_geom_angle_site_symmetry_1
_geom_angle_site_symmetry_3
C2 C1 C17 120.4(3) . .
C2 C1 H1 119.5(15) . .
C17 C1 H1 119.9(15) . .
C1 C2 C3 121.0(3) . .
C1 C2 H2 120.3(15) . .
C3 C2 H2 118.4(15) . .
C4 C3 C2 118.8(3) . .
C4 C3 H3 118.8(15) . .
C2 C3 H3 122.4(15) . .
C3 C4 C16 120.6(3) . .
C3 C4 C5 129.9(3) . .
C16 C4 C5 109.5(3) . .
C6 C5 C14 119.7(3) . .
C6 C5 C4 134.2(3) . .
C14 C5 C4 103.8(3) . .
C5 C6 C7 120.9(3) . .
C5 C6 H6 118.0(16) . .
C7 C6 H6 120.4(16) . .
C12 C7 C8 114.3(3) . .
C12 C7 C6 116.4(3) . .
C8 C7 C6 127.0(3) . .
C9 C8 C7 122.4(3) . .
C9 C8 H8 118.5(14) . .
C7 C8 H8 119.0(13) . .
C8 C9 C10 121.5(3) . .
C8 C9 H9 121.7(15) . .
C10 C9 H9 116.5(15) . .
C11 C10 C9 115.0(2) . .
C11 C10 C9 115.0(2) . 7_565
C9 C10 C9 127.8(4) . 7_565
C10 C11 C12 122.6(2) . .
C10 C11 C12 122.6(2) . 7_565
C12 C11 C12 107.7(4) . 7_565
C7 C12 C13 122.2(3) . .
C7 C12 C11 121.8(3) . .
C13 C12 C11 107.4(3) . .
C14 C13 C12 120.1(3) . .
C14 C13 C13 118.96(17) . 7_565
C12 C13 C13 108.72(17) . 7_565
C13 C14 C5 119.6(3) . .
C13 C14 C15 123.3(3) . .
C5 C14 C15 112.9(3) . .
C15 C15 C14 117.41(16) 7_565 .
C15 C15 C16 136.92(16) 7_565 .
C14 C15 C16 103.1(2) . .
C17 C16 C4 119.9(3) . .
C17 C16 C15 131.5(3) . .
C4 C16 C15 108.6(3) . .
C16 C17 C1 119.3(3) . .
C16 C17 H17 122.7(15) . .
C1 C17 H17 118.0(15) . .

loop_
_geom_bond_atom_site_label_1
_geom_bond_atom_site_label_2
_geom_bond_distance
_geom_bond_site_symmetry_2
C1 C2 1.391(4) .
C1 C17 1.398(4) .
C1 H1 1.08(3) .
C2 C3 1.397(4) .
C2 H2 1.03(3) .
C3 C4 1.384(4) .
C3 H3 1.05(3) .
C4 C16 1.426(4) .
C4 C5 1.478(4) .
C5 C6 1.380(4) .
C5 C14 1.430(4) .
C6 C7 1.451(4) .
C6 H6 1.04(3) .
C7 C12 1.393(4) .
C7 C8 1.440(4) .
C8 C9 1.381(4) .
C8 H8 1.08(3) .
C9 C10 1.448(3) .
C9 H9 1.08(3) .
C10 C11 1.375(5) .
C10 C9 1.448(3) 7_565
C11 C12 1.432(4) .
C11 C12 1.432(4) 7_565
C12 C13 1.407(4) .
C13 C14 1.364(4) .
C13 C13 1.409(5) 7_565
C14 C15 1.449(4) .
C15 C15 1.396(5) 7_565
C15 C16 1.498(4) .
C16 C17 1.386(4) .
C17 H17 1.07(3) .
